data_7211726
loop_
_publ_author_name
'Seidel, R\"udiger W.'
'Goddard, Richard'
'F\"ocker, Kirsten'
'Oppel, Iris M.'

_publ_section_title
;
 Supramolecular isomerism of self-complementary
 zinc-5,10,15,20-tetra(4-pyridyl)porphyrin in the presence of
 dimethylformamide
;
_journal_issue 2
_journal_name_full CrystEngComm
_journal_page_first 387
_journal_paper_doi 10.1039/b913791b
_journal_volume 12
_journal_year 2010
_chemical_formula_moiety 'C40 H24 N8 Zn, 2.33(C3H7NO)'
_chemical_formula_sum 'C47 H40.33 N10.33 O2.33 Zn'
_chemical_formula_weight 852.60
_chemical_name_systematic
;
?
;
_space_group_IT_number 15
_symmetry_cell_setting monoclinic
_symmetry_space_group_name_Hall '-C 2yc'
_symmetry_space_group_name_H-M 'C 1 2/c 1'
_atom_sites_solution_hydrogens geom
_atom_sites_solution_primary direct
_atom_sites_solution_secondary difmap
_audit_creation_method SHELXL-97
_cell_angle_alpha 90.00
_cell_angle_beta 114.155(4)
_cell_angle_gamma 90.00
_cell_formula_units_Z 12
_cell_length_a 32.4370(12)
_cell_length_b 14.9728(4)
_cell_length_c 27.7263(10)
_cell_measurement_reflns_used 12491
_cell_measurement_temperature 110(2)
_cell_measurement_theta_max 34.4747
_cell_measurement_theta_min 2.4686
_cell_volume 12286.9(8)
_computing_cell_refinement
;
CrysAlisPro, Oxford Diffraction Ltd.,
Version 1.171.33.34d (release 27-02-2009 CrysAlis171 .NET)
(compiled Feb 27 2009,15:38:38)
;
_computing_data_collection
;
CrysAlisPro, Oxford Diffraction Ltd.,
Version 1.171.33.34d (release 27-02-2009 CrysAlis171 .NET)
(compiled Feb 27 2009,15:38:38)
;
_computing_data_reduction
;
CrysAlisPro, Oxford Diffraction Ltd.,
Version 1.171.33.34d (release 27-02-2009 CrysAlis171 .NET)
(compiled Feb 27 2009,15:38:38)
;
_computing_molecular_graphics 'Diamond (Brandenburg, 2009)'
_computing_structure_refinement 'SHELXL-97 (Sheldrick, 2008)'
_computing_structure_solution 'SHELXS-97 (Sheldrick, 2008)'
_diffrn_ambient_temperature 110(2)
_diffrn_detector_area_resol_mean 8.4171
_diffrn_measured_fraction_theta_full 0.998
_diffrn_measured_fraction_theta_max 0.998
_diffrn_measurement_device_type 'Xcalbibur^TM^2, Oxford Diffraction'
_diffrn_measurement_method '\w scans'
_diffrn_radiation_monochromator graphite
_diffrn_radiation_source 'Enhance (Mo) X-ray Source'
_diffrn_radiation_type MoK\a
_diffrn_radiation_wavelength 0.71073
_diffrn_reflns_av_R_equivalents 0.0826
_diffrn_reflns_av_sigmaI/netI 0.1024
_diffrn_reflns_limit_h_max 41
_diffrn_reflns_limit_h_min -42
_diffrn_reflns_limit_k_max 19
_diffrn_reflns_limit_k_min -19
_diffrn_reflns_limit_l_max 35
_diffrn_reflns_limit_l_min -36
_diffrn_reflns_number 72023
_diffrn_reflns_theta_full 27.50
_diffrn_reflns_theta_max 27.50
_diffrn_reflns_theta_min 2.47
_exptl_absorpt_coefficient_mu 0.655
_exptl_absorpt_correction_T_max 0.9434
_exptl_absorpt_correction_T_min 0.7483
_exptl_absorpt_correction_type multi-scan
_exptl_absorpt_process_details
;
CrysAlisPro, Oxford Diffraction Ltd.,
Version 1.171.33.34d (release 27-02-2009 CrysAlis171 .NET)
(compiled Feb 27 2009,15:38:38)
Empirical absorption correction using spherical harmonics,
implemented in SCALE3 ABSPACK scaling algorithm.
;
_exptl_crystal_colour 'reddish purple'
_exptl_crystal_density_diffrn 1.383
_exptl_crystal_density_method 'not measured'
_exptl_crystal_description needle
_exptl_crystal_F_000 5320
_exptl_crystal_size_max 0.47
_exptl_crystal_size_mid 0.17
_exptl_crystal_size_min 0.09
_refine_diff_density_max 0.679
_refine_diff_density_min -0.548
_refine_diff_density_rms 0.075
_refine_ls_extinction_method none
_refine_ls_goodness_of_fit_ref 0.830
_refine_ls_hydrogen_treatment constr
_refine_ls_matrix_type full
_refine_ls_number_parameters 854
_refine_ls_number_reflns 14088
_refine_ls_number_restraints 22
_refine_ls_restrained_S_all 0.832
_refine_ls_R_factor_all 0.0937
_refine_ls_R_factor_gt 0.0437
_refine_ls_shift/su_max 0.001
_refine_ls_shift/su_mean 0.000
_refine_ls_structure_factor_coef Fsqd
_refine_ls_weighting_details 'calc w=1/[\s^2^(Fo^2^)+(0.0508P)^2^+0.0000P] where P=(Fo^2^+2Fc^2^)/3'
_refine_ls_weighting_scheme calc
_refine_ls_wR_factor_gt 0.0928
_refine_ls_wR_factor_ref 0.1007
_reflns_number_gt 7941
_reflns_number_total 14088
_reflns_threshold_expression >2sigma(I)
_cod_data_source_file b913791b.txt
_cod_data_source_block kfc115-2
_cod_original_cell_volume 12286.9(7)
_cod_original_sg_symbol_H-M 'C2 /c'
_cod_database_code 7211726

loop_
_symmetry_equiv_pos_as_xyz
'x, y, z'
'-x, y, -z+1/2'
'x+1/2, y+1/2, z'
'-x+1/2, y+1/2, -z+1/2'
'-x, -y, -z'
'x, -y, z-1/2'
'-x+1/2, -y+1/2, -z'
'x+1/2, -y+1/2, z-1/2'

loop_
_atom_site_label
_atom_site_type_symbol
_atom_site_fract_x
_atom_site_fract_y
_atom_site_fract_z
_atom_site_U_iso_or_equiv
_atom_site_adp_type
_atom_site_occupancy
_atom_site_symmetry_multiplicity
_atom_site_calc_flag
_atom_site_refinement_flags
_atom_site_disorder_assembly
_atom_site_disorder_group
Zn1 Zn 0.232660(10) 0.062543(19) 0.360487(11) 0.01573(8) Uani 1 1 d . . .
N21 N 0.21700(7) -0.05540(13) 0.31776(8) 0.0167(5) Uani 1 1 d . . .
N22 N 0.28017(7) -0.00702(13) 0.42321(8) 0.0173(5) Uani 1 1 d . . .
N23 N 0.20098(7) 0.13216(13) 0.29064(8) 0.0168(5) Uani 1 1 d . . .
N24 N 0.26351(7) 0.18008(13) 0.39624(8) 0.0172(5) Uani 1 1 d . . .
C1 C 0.18401(8) -0.06533(17) 0.26774(10) 0.0183(5) Uani 1 1 d . . .
C2 C 0.17641(9) -0.15902(17) 0.25477(11) 0.0235(6) Uani 1 1 d . . .
H2 H 0.1552 -0.1836 0.2226 0.028 Uiso 1 1 calc R . .
C3 C 0.20507(9) -0.20493(17) 0.29677(10) 0.0224(6) Uani 1 1 d . . .
H3 H 0.2084 -0.2680 0.2996 0.027 Uiso 1 1 calc R . .
C4 C 0.22979(9) -0.13998(16) 0.33674(10) 0.0189(6) Uani 1 1 d . . .
C5 C 0.26062(9) -0.16025(17) 0.38846(10) 0.0180(6) Uani 1 1 d . . .
C6 C 0.28273(9) -0.09830(17) 0.42856(10) 0.0185(6) Uani 1 1 d . . .
C7 C 0.31123(9) -0.12148(18) 0.48228(10) 0.0219(6) Uani 1 1 d . . .
H7 H 0.3187 -0.1802 0.4962 0.026 Uiso 1 1 calc R . .
C8 C 0.32534(9) -0.04482(17) 0.50924(10) 0.0215(6) Uani 1 1 d . . .
H8 H 0.3440 -0.0393 0.5459 0.026 Uiso 1 1 calc R . .
C9 C 0.30676(9) 0.02760(17) 0.47216(10) 0.0172(6) Uani 1 1 d . . .
C10 C 0.31358(8) 0.11936(17) 0.48378(10) 0.0180(6) Uani 1 1 d . . .
C11 C 0.29448(9) 0.18909(17) 0.44731(10) 0.0180(6) Uani 1 1 d . . .
C12 C 0.30655(9) 0.28206(17) 0.45806(11) 0.0218(6) Uani 1 1 d . . .
H12 H 0.3276 0.3063 0.4905 0.026 Uiso 1 1 calc R . .
C13 C 0.28241(9) 0.32817(17) 0.41367(10) 0.0213(6) Uani 1 1 d . . .
H13 H 0.2833 0.3909 0.4089 0.026 Uiso 1 1 calc R . .
C14 C 0.25522(9) 0.26512(17) 0.37511(10) 0.0185(6) Uani 1 1 d . . .
C15 C 0.22456(9) 0.28551(16) 0.32320(10) 0.0180(6) Uani 1 1 d . . .
C16 C 0.19911(9) 0.22340(17) 0.28444(10) 0.0193(6) Uani 1 1 d . . .
C17 C 0.16504(9) 0.24521(17) 0.23267(10) 0.0235(6) Uani 1 1 d . . .
H17 H 0.1568 0.3034 0.2183 0.028 Uiso 1 1 calc R . .
C18 C 0.14700(9) 0.16724(17) 0.20840(11) 0.0231(6) Uani 1 1 d . . .
H18 H 0.1237 0.1605 0.1740 0.028 Uiso 1 1 calc R . .
C19 C 0.16977(9) 0.09670(17) 0.24458(10) 0.0187(6) Uani 1 1 d . . .
C20 C 0.16138(8) 0.00517(17) 0.23413(10) 0.0171(5) Uani 1 1 d . . .
N51 N 0.29587(9) -0.43511(16) 0.42865(10) 0.0376(7) Uani 1 1 d . . .
C52 C 0.26482(13) -0.3952(2) 0.43913(16) 0.0531(10) Uani 1 1 d . . .
H52 H 0.2501 -0.4293 0.4564 0.064 Uiso 1 1 calc R . .
C53 C 0.25151(12) -0.3070(2) 0.42713(16) 0.0511(10) Uani 1 1 d . . .
H53 H 0.2288 -0.2823 0.4364 0.061 Uiso 1 1 calc R . .
C54 C 0.27138(9) -0.25623(17) 0.40190(10) 0.0212(6) Uani 1 1 d . . .
C55 C 0.30297(15) -0.2972(2) 0.39000(18) 0.0692(14) Uani 1 1 d . . .
H55 H 0.3175 -0.2656 0.3716 0.083 Uiso 1 1 calc R . .
C56 C 0.31425(17) -0.3852(3) 0.4045(2) 0.0812(16) Uani 1 1 d . . .
H56 H 0.3372 -0.4112 0.3962 0.097 Uiso 1 1 calc R . .
N101 N 0.39754(8) 0.17883(16) 0.64696(9) 0.0291(6) Uani 1 1 d . . .
C102 C 0.41173(10) 0.12660(19) 0.61757(11) 0.0284(7) Uani 1 1 d . . .
H102 H 0.4409 0.1006 0.6341 0.034 Uiso 1 1 calc R . .
C103 C 0.38681(9) 0.10822(17) 0.56491(11) 0.0227(6) Uani 1 1 d . . .
H103 H 0.3992 0.0720 0.5460 0.027 Uiso 1 1 calc R . .
C104 C 0.34335(9) 0.14293(16) 0.53947(10) 0.0187(6) Uani 1 1 d . . .
C105 C 0.32835(9) 0.19860(17) 0.56945(10) 0.0225(6) Uani 1 1 d . . .
H105 H 0.2993 0.2254 0.5540 0.027 Uiso 1 1 calc R . .
C106 C 0.35627(10) 0.21422(18) 0.62188(11) 0.0270(7) Uani 1 1 d . . .
H106 H 0.3455 0.2526 0.6414 0.032 Uiso 1 1 calc R . .
N151 N 0.20285(8) 0.56488(16) 0.28058(10) 0.0327(6) Uani 1 1 d . . .
C152 C 0.21978(10) 0.50818(19) 0.25619(12) 0.0306(7) Uani 1 1 d . . .
H152 H 0.2274 0.5310 0.2289 0.037 Uiso 1 1 calc R . .
C153 C 0.22698(9) 0.41800(18) 0.26820(11) 0.0260(7) Uani 1 1 d . . .
H153 H 0.2385 0.3807 0.2488 0.031 Uiso 1 1 calc R . .
C154 C 0.21730(9) 0.38251(17) 0.30865(10) 0.0204(6) Uani 1 1 d . . .
C155 C 0.20040(9) 0.44148(18) 0.33484(11) 0.0268(6) Uani 1 1 d . . .
H155 H 0.1938 0.4211 0.3633 0.032 Uiso 1 1 calc R . .
C156 C 0.19325(10) 0.53006(18) 0.31920(12) 0.0319(7) Uani 1 1 d . . .
H156 H 0.1808 0.5685 0.3370 0.038 Uiso 1 1 calc R . .
N201 N 0.05470(7) -0.04648(14) 0.08236(8) 0.0221(5) Uani 1 1 d . . .
C202 C 0.09798(9) -0.05689(18) 0.09081(10) 0.0240(6) Uani 1 1 d . . .
H202 H 0.1047 -0.0726 0.0617 0.029 Uiso 1 1 calc R . .
C203 C 0.13341(9) -0.04605(18) 0.13950(10) 0.0246(6) Uani 1 1 d . . .
H203 H 0.1636 -0.0568 0.1438 0.030 Uiso 1 1 calc R . .
C204 C 0.12452(9) -0.01922(16) 0.18231(10) 0.0185(6) Uani 1 1 d . . .
C205 C 0.07976(9) -0.01365(19) 0.17447(10) 0.0260(6) Uani 1 1 d . . .
H205 H 0.0720 0.0000 0.2032 0.031 Uiso 1 1 calc R . .
C206 C 0.04636(10) -0.0280(2) 0.12475(11) 0.0294(7) Uani 1 1 d . . .
H206 H 0.0158 -0.0247 0.1203 0.035 Uiso 1 1 calc R . .
Zn2 Zn 0.0000 0.0000 0.5000 0.01613(10) Uani 1 2 d S . .
N31 N -0.01555(7) -0.10526(13) 0.53766(8) 0.0167(5) Uani 1 1 d . . .
N32 N 0.04755(7) -0.07805(13) 0.48866(8) 0.0173(5) Uani 1 1 d . . .
C21 C -0.04718(9) -0.10537(17) 0.55860(10) 0.0185(6) Uani 1 1 d . . .
C22 C -0.04827(9) -0.19187(18) 0.58070(11) 0.0247(6) Uani 1 1 d . . .
H22 H -0.0674 -0.2096 0.5974 0.030 Uiso 1 1 calc R . .
C23 C -0.01707(10) -0.24327(18) 0.57335(11) 0.0265(7) Uani 1 1 d . . .
H23 H -0.0100 -0.3037 0.5840 0.032 Uiso 1 1 calc R . .
C24 C 0.00356(9) -0.18906(17) 0.54628(10) 0.0204(6) Uani 1 1 d . . .
C25 C 0.03645(9) -0.21747(17) 0.52909(11) 0.0216(6) Uani 1 1 d . . .
C26 C 0.05611(9) -0.16628(17) 0.50178(11) 0.0209(6) Uani 1 1 d . . .
C27 C 0.08909(10) -0.19787(19) 0.48337(12) 0.0289(7) Uani 1 1 d . . .
H27 H 0.1008 -0.2568 0.4872 0.035 Uiso 1 1 calc R . .
C28 C 0.10025(10) -0.12963(18) 0.45999(12) 0.0277(7) Uani 1 1 d . . .
H28 H 0.1213 -0.1309 0.4443 0.033 Uiso 1 1 calc R . .
C29 C 0.07398(8) -0.05343(17) 0.46324(10) 0.0187(6) Uani 1 1 d . . .
C30 C 0.07455(9) 0.03229(17) 0.44230(10) 0.0172(6) Uani 1 1 d . . .
N251 N 0.08815(12) -0.48624(19) 0.55453(17) 0.0628(10) Uani 1 1 d . . .
C252 C 0.10482(19) -0.4231(3) 0.5900(2) 0.0951(18) Uani 1 1 d . . .
H252 H 0.1301 -0.4377 0.6217 0.114 Uiso 1 1 calc R . .
C253 C 0.08823(16) -0.3365(2) 0.58468(16) 0.0716(14) Uani 1 1 d . . .
H253 H 0.1016 -0.2943 0.6123 0.086 Uiso 1 1 calc R . .
C254 C 0.05239(10) -0.31249(18) 0.53907(12) 0.0274(7) Uani 1 1 d . . .
C255 C 0.03501(12) -0.3774(2) 0.50175(16) 0.0527(10) Uani 1 1 d . . .
H255 H 0.0103 -0.3642 0.4693 0.063 Uiso 1 1 calc R . .
C256 C 0.05350(14) -0.4634(2) 0.51118(19) 0.0571(11) Uani 1 1 d . . .
H256 H 0.0402 -0.5077 0.4848 0.069 Uiso 1 1 calc R . .
N301 N 0.17780(7) 0.05904(14) 0.38446(8) 0.0167(4) Uani 1 1 d . . .
C302 C 0.18752(9) 0.04770(16) 0.43574(10) 0.0196(6) Uani 1 1 d . . .
H302 H 0.2184 0.0451 0.4598 0.024 Uiso 1 1 calc R . .
C303 C 0.15496(9) 0.03952(16) 0.45538(10) 0.0197(6) Uani 1 1 d . . .
H303 H 0.1634 0.0305 0.4921 0.024 Uiso 1 1 calc R . .
C304 C 0.10962(9) 0.04454(15) 0.42097(10) 0.0174(6) Uani 1 1 d . . .
C305 C 0.09944(9) 0.05774(18) 0.36765(10) 0.0214(6) Uani 1 1 d . . .
H305 H 0.0689 0.0625 0.3428 0.026 Uiso 1 1 calc R . .
C306 C 0.13425(9) 0.06389(18) 0.35135(10) 0.0211(6) Uani 1 1 d . . .
H306 H 0.1269 0.0720 0.3148 0.025 Uiso 1 1 calc R . .
O30 O 0.06816(15) 0.2733(3) 0.67510(16) 0.1132(13) Uani 1 1 d . . .
N30 N 0.09942(10) 0.29676(18) 0.61690(13) 0.0453(7) Uani 1 1 d . . .
C31 C 0.09209(14) 0.2836(2) 0.56277(17) 0.0603(11) Uani 1 1 d . . .
H31A H 0.0641 0.2498 0.5445 0.091 Uiso 1 1 calc R . .
H31B H 0.1175 0.2502 0.5612 0.091 Uiso 1 1 calc R . .
H31C H 0.0897 0.3417 0.5456 0.091 Uiso 1 1 calc R . .
C32 C 0.14151(15) 0.3376(3) 0.65072(18) 0.0856(17) Uani 1 1 d . . .
H32A H 0.1403 0.3546 0.6843 0.128 Uiso 1 1 calc R . .
H32B H 0.1467 0.3909 0.6334 0.128 Uiso 1 1 calc R . .
H32C H 0.1662 0.2951 0.6575 0.128 Uiso 1 1 calc R . .
C33 C 0.06785(17) 0.2684(3) 0.6321(2) 0.0727(13) Uani 1 1 d . . .
H33 H 0.0421 0.2409 0.6057 0.087 Uiso 1 1 calc R . .
O40 O 0.1290(3) -0.3453(5) 0.3792(2) 0.121(2) Uani 0.755(5) 1 d PD A 1
N40 N 0.0736(2) -0.2391(6) 0.3376(3) 0.095(2) Uani 0.755(5) 1 d PD A 1
C41 C 0.1010(3) -0.2034(7) 0.3146(4) 0.129(3) Uani 0.755(5) 1 d PD A 1
H41A H 0.0862 -0.1513 0.2932 0.193 Uiso 0.755(5) 1 calc PR A 1
H41B H 0.1061 -0.2486 0.2920 0.193 Uiso 0.755(5) 1 calc PR A 1
H41C H 0.1301 -0.1854 0.3424 0.193 Uiso 0.755(5) 1 calc PR A 1
C42 C 0.0327(2) -0.2042(7) 0.3306(3) 0.129(3) Uani 0.755(5) 1 d PD A 1
H42A H 0.0260 -0.1524 0.3070 0.193 Uiso 0.755(5) 1 calc PR A 1
H42B H 0.0335 -0.1855 0.3649 0.193 Uiso 0.755(5) 1 calc PR A 1
H42C H 0.0092 -0.2495 0.3150 0.193 Uiso 0.755(5) 1 calc PR A 1
C43 C 0.0906(3) -0.3220(5) 0.3705(2) 0.083(2) Uani 0.755(5) 1 d PD A 1
H43 H 0.0723 -0.3545 0.3837 0.099 Uiso 0.755(5) 1 calc PR A 1
O40' O 0.1405(7) -0.2837(14) 0.4005(6) 0.121(2) Uani 0.245(5) 1 d PD A 2
N40' N 0.0792(7) -0.2269(15) 0.3282(8) 0.095(2) Uani 0.245(5) 1 d PD A 2
C41' C 0.0515(9) -0.277(2) 0.3456(11) 0.129(3) Uani 0.245(5) 1 d PD A 2
H41D H 0.0198 -0.2612 0.3244 0.193 Uiso 0.245(5) 1 calc PR A 2
H41E H 0.0591 -0.2629 0.3828 0.193 Uiso 0.245(5) 1 calc PR A 2
H41F H 0.0561 -0.3403 0.3418 0.193 Uiso 0.245(5) 1 calc PR A 2
C42' C 0.0766(8) -0.1674(18) 0.2888(9) 0.129(3) Uani 0.245(5) 1 d PD A 2
H42D H 0.0450 -0.1510 0.2682 0.193 Uiso 0.245(5) 1 calc PR A 2
H42E H 0.0889 -0.1954 0.2656 0.193 Uiso 0.245(5) 1 calc PR A 2
H42F H 0.0941 -0.1137 0.3049 0.193 Uiso 0.245(5) 1 calc PR A 2
C43' C 0.1287(5) -0.2401(12) 0.3610(6) 0.071(6) Uani 0.245(5) 1 d PD A 2
H43' H 0.1504 -0.2141 0.3505 0.085 Uiso 0.245(5) 1 calc PR A 2
O60 O 0.4848(2) 0.4453(5) 0.7631(2) 0.0774(19) Uani 0.50 1 d PD B -1
N60 N 0.4990(6) 0.2938(5) 0.7584(6) 0.078(4) Uani 0.50 1 d PD B -1
C61 C 0.4905(4) 0.2040(7) 0.7686(3) 0.112(4) Uani 0.50 1 d PD B -1
H61A H 0.5074 0.1633 0.7557 0.168 Uiso 0.50 1 calc PR B -1
H61B H 0.4581 0.1915 0.7503 0.168 Uiso 0.50 1 calc PR B -1
H61C H 0.5001 0.1956 0.8067 0.168 Uiso 0.50 1 calc PR B -1
C62 C 0.5294(5) 0.3149(10) 0.7356(5) 0.112(4) Uani 0.50 1 d PD B -1
H62A H 0.5413 0.2597 0.7273 0.168 Uiso 0.50 1 calc PR B -1
H62B H 0.5544 0.3505 0.7606 0.168 Uiso 0.50 1 calc PR B -1
H62C H 0.5137 0.3493 0.7032 0.168 Uiso 0.50 1 calc PR B -1
C63 C 0.4781(3) 0.3676(11) 0.7716(4) 0.079(4) Uani 0.50 1 d PD B -1
H63 H 0.4578 0.3562 0.7877 0.095 Uiso 0.50 1 calc PR B -1
O70 O 0.00692(14) 0.4699(3) 0.12461(17) 0.1193(15) Uani 1 1 d D . .
N70 N 0.05447(14) 0.5038(2) 0.20744(17) 0.0692(10) Uani 1 1 d D . .
C71 C 0.0878(2) 0.4341(4) 0.2178(2) 0.117(2) Uani 1 1 d D . .
H71A H 0.0763 0.3885 0.1902 0.175 Uiso 1 1 calc R . .
H71B H 0.0940 0.4069 0.2523 0.175 Uiso 1 1 calc R . .
H71C H 0.1157 0.4597 0.2181 0.175 Uiso 1 1 calc R . .
C72 C 0.0677(2) 0.5638(4) 0.2526(2) 0.121(2) Uani 1 1 d D . .
H72A H 0.0966 0.5921 0.2584 0.182 Uiso 1 1 calc R . .
H72B H 0.0708 0.5298 0.2842 0.182 Uiso 1 1 calc R . .
H72C H 0.0445 0.6099 0.2457 0.182 Uiso 1 1 calc R . .
C73 C 0.02128(18) 0.5154(4) 0.1626(3) 0.0954(18) Uani 1 1 d D . .
H73 H 0.0055 0.5701 0.1595 0.115 Uiso 1 1 calc R . .

loop_
_atom_site_aniso_label
_atom_site_aniso_U_11
_atom_site_aniso_U_22
_atom_site_aniso_U_33
_atom_site_aniso_U_23
_atom_site_aniso_U_13
_atom_site_aniso_U_12
Zn1 0.01847(17) 0.01324(14) 0.01469(15) 0.00066(13) 0.00598(12) 0.00091(13)
N21 0.0195(12) 0.0132(11) 0.0165(11) 0.0013(9) 0.0063(9) 0.0017(9)
N22 0.0194(12) 0.0146(11) 0.0176(11) 0.0000(9) 0.0072(9) 0.0027(9)
N23 0.0206(12) 0.0137(11) 0.0153(11) 0.0023(9) 0.0066(10) 0.0018(9)
N24 0.0190(12) 0.0152(11) 0.0163(11) 0.0001(9) 0.0062(10) 0.0002(9)
C1 0.0205(14) 0.0184(13) 0.0165(13) 0.0016(11) 0.0080(11) 0.0005(12)
C2 0.0305(17) 0.0185(14) 0.0180(14) -0.0036(11) 0.0064(13) -0.0038(12)
C3 0.0293(16) 0.0144(13) 0.0217(15) 0.0000(11) 0.0086(13) 0.0002(12)
C4 0.0236(15) 0.0134(13) 0.0196(14) -0.0011(11) 0.0088(12) 0.0004(11)
C5 0.0186(15) 0.0159(13) 0.0189(14) -0.0009(11) 0.0069(12) 0.0000(11)
C6 0.0176(15) 0.0188(13) 0.0178(14) 0.0014(11) 0.0059(11) 0.0029(11)
C7 0.0251(16) 0.0174(14) 0.0206(14) 0.0042(11) 0.0067(12) 0.0037(12)
C8 0.0200(15) 0.0224(15) 0.0187(14) 0.0027(11) 0.0044(12) 0.0027(11)
C9 0.0158(14) 0.0174(13) 0.0178(14) -0.0004(10) 0.0061(11) 0.0010(10)
C10 0.0155(14) 0.0204(14) 0.0161(13) -0.0013(11) 0.0046(11) -0.0006(11)
C11 0.0198(15) 0.0169(13) 0.0178(14) -0.0015(11) 0.0082(12) -0.0009(11)
C12 0.0238(16) 0.0185(14) 0.0208(14) -0.0035(11) 0.0068(12) -0.0047(11)
C13 0.0243(16) 0.0139(13) 0.0260(15) -0.0036(11) 0.0107(13) -0.0032(11)
C14 0.0194(15) 0.0158(13) 0.0216(14) 0.0009(11) 0.0097(12) 0.0005(11)
C15 0.0227(15) 0.0150(13) 0.0192(14) 0.0007(11) 0.0117(12) 0.0000(11)
C16 0.0237(15) 0.0177(13) 0.0182(14) 0.0020(11) 0.0106(12) 0.0044(11)
C17 0.0329(17) 0.0155(14) 0.0204(14) 0.0031(11) 0.0090(13) 0.0058(12)
C18 0.0287(17) 0.0208(14) 0.0161(14) 0.0015(11) 0.0055(12) 0.0044(12)
C19 0.0199(15) 0.0202(14) 0.0148(13) -0.0004(11) 0.0059(11) 0.0022(11)
C20 0.0176(14) 0.0173(13) 0.0161(13) 0.0014(11) 0.0067(11) 0.0015(11)
N51 0.0513(18) 0.0181(12) 0.0301(14) 0.0003(12) 0.0033(13) 0.0043(13)
C52 0.055(3) 0.0297(19) 0.076(3) 0.0217(19) 0.029(2) 0.0032(17)
C53 0.049(2) 0.0273(18) 0.093(3) 0.0240(19) 0.045(2) 0.0116(16)
C54 0.0248(16) 0.0154(14) 0.0174(14) 0.0005(11) 0.0026(12) 0.0013(11)
C55 0.111(4) 0.032(2) 0.110(4) 0.032(2) 0.092(3) 0.036(2)
C56 0.123(4) 0.039(2) 0.127(4) 0.031(3) 0.097(4) 0.046(2)
N101 0.0304(15) 0.0286(14) 0.0233(13) 0.0010(11) 0.0058(12) -0.0075(11)
C102 0.0247(17) 0.0230(15) 0.0302(17) 0.0033(13) 0.0037(13) -0.0039(12)
C103 0.0221(16) 0.0184(13) 0.0246(15) -0.0004(12) 0.0065(12) -0.0020(12)
C104 0.0211(15) 0.0153(13) 0.0177(14) 0.0007(10) 0.0059(12) -0.0036(11)
C105 0.0235(16) 0.0208(14) 0.0236(15) -0.0015(11) 0.0099(12) -0.0034(12)
C106 0.0367(19) 0.0240(15) 0.0228(15) -0.0030(12) 0.0147(14) -0.0079(13)
N151 0.0426(16) 0.0186(12) 0.0380(15) 0.0066(12) 0.0175(13) 0.0027(12)
C152 0.0324(18) 0.0264(16) 0.0345(17) 0.0099(14) 0.0151(14) 0.0018(13)
C153 0.0300(17) 0.0196(15) 0.0304(16) 0.0028(12) 0.0143(14) 0.0013(12)
C154 0.0193(15) 0.0186(14) 0.0202(14) 0.0018(11) 0.0050(12) 0.0008(11)
C155 0.0381(18) 0.0171(14) 0.0278(15) 0.0017(12) 0.0162(14) 0.0020(13)
C156 0.0395(19) 0.0189(14) 0.0380(18) -0.0005(13) 0.0166(16) 0.0053(13)
N201 0.0222(13) 0.0221(13) 0.0192(12) 0.0006(9) 0.0056(10) -0.0002(10)
C202 0.0276(16) 0.0261(15) 0.0157(13) -0.0021(12) 0.0063(12) 0.0033(13)
C203 0.0213(15) 0.0283(16) 0.0231(15) -0.0024(12) 0.0079(12) 0.0046(12)
C204 0.0218(16) 0.0156(13) 0.0147(13) 0.0026(10) 0.0039(12) 0.0020(11)
C205 0.0257(16) 0.0363(17) 0.0158(14) 0.0010(12) 0.0082(12) -0.0002(13)
C206 0.0209(16) 0.0418(18) 0.0232(16) 0.0044(13) 0.0067(13) -0.0008(13)
Zn2 0.0176(2) 0.0147(2) 0.0170(2) 0.00251(17) 0.00801(18) 0.00238(18)
N31 0.0164(12) 0.0161(11) 0.0185(11) 0.0018(9) 0.0080(9) 0.0010(9)
N32 0.0183(12) 0.0158(11) 0.0179(11) 0.0003(9) 0.0076(9) 0.0009(9)
C21 0.0170(14) 0.0216(14) 0.0178(13) 0.0005(11) 0.0080(11) -0.0010(11)
C22 0.0280(17) 0.0210(14) 0.0312(16) 0.0045(12) 0.0184(14) 0.0009(12)
C23 0.0320(17) 0.0172(14) 0.0362(17) 0.0073(12) 0.0200(14) 0.0032(12)
C24 0.0235(15) 0.0160(13) 0.0219(14) 0.0023(11) 0.0096(12) 0.0008(11)
C25 0.0244(16) 0.0145(13) 0.0263(15) 0.0016(11) 0.0108(13) 0.0009(11)
C26 0.0222(15) 0.0155(13) 0.0266(15) 0.0024(11) 0.0115(12) 0.0038(11)
C27 0.0335(18) 0.0191(15) 0.0433(18) 0.0041(13) 0.0249(15) 0.0086(13)
C28 0.0298(17) 0.0239(15) 0.0369(17) 0.0027(13) 0.0212(14) 0.0047(13)
C29 0.0166(14) 0.0195(14) 0.0216(14) 0.0015(11) 0.0094(11) 0.0023(11)
C30 0.0153(14) 0.0214(13) 0.0149(13) -0.0003(10) 0.0060(11) -0.0011(11)
N251 0.071(2) 0.0265(17) 0.103(3) 0.0154(19) 0.048(2) 0.0174(16)
C252 0.136(5) 0.050(3) 0.072(3) 0.017(2) 0.014(3) 0.052(3)
C253 0.113(4) 0.030(2) 0.049(2) 0.0032(18) 0.010(2) 0.032(2)
C254 0.0328(18) 0.0157(14) 0.0452(19) 0.0079(13) 0.0277(16) 0.0058(13)
C255 0.045(2) 0.0244(17) 0.078(3) -0.0068(18) 0.014(2) 0.0044(16)
C256 0.057(3) 0.0235(18) 0.100(3) -0.009(2) 0.042(3) 0.0011(17)
N301 0.0189(12) 0.0132(10) 0.0176(11) 0.0016(9) 0.0072(9) 0.0020(9)
C302 0.0174(14) 0.0199(14) 0.0190(14) 0.0017(11) 0.0048(11) 0.0007(11)
C303 0.0230(15) 0.0212(14) 0.0155(13) 0.0016(10) 0.0085(12) 0.0020(11)
C304 0.0201(15) 0.0132(13) 0.0211(14) 0.0004(10) 0.0105(12) 0.0009(11)
C305 0.0157(14) 0.0275(15) 0.0175(13) 0.0008(12) 0.0031(11) 0.0016(12)
C306 0.0232(15) 0.0246(14) 0.0149(13) 0.0014(12) 0.0072(11) 0.0007(12)
O30 0.173(4) 0.101(3) 0.093(3) 0.008(2) 0.081(3) 0.007(3)
N30 0.0420(18) 0.0296(15) 0.062(2) 0.0115(14) 0.0184(16) 0.0023(13)
C31 0.067(3) 0.039(2) 0.073(3) 0.000(2) 0.026(2) 0.0042(19)
C32 0.087(3) 0.037(2) 0.079(3) 0.019(2) -0.020(3) -0.021(2)
C33 0.088(4) 0.063(3) 0.069(3) 0.017(2) 0.034(3) 0.016(3)
O40 0.159(5) 0.121(6) 0.073(4) 0.022(3) 0.039(4) 0.036(5)
N40 0.081(4) 0.137(5) 0.049(3) -0.037(3) 0.008(3) 0.041(3)
C41 0.066(4) 0.226(8) 0.092(5) -0.061(5) 0.031(4) -0.023(5)
C42 0.066(4) 0.226(8) 0.092(5) -0.061(5) 0.031(4) -0.023(5)
C43 0.075(5) 0.130(7) 0.049(4) -0.022(4) 0.031(4) -0.031(5)
O40' 0.159(5) 0.121(6) 0.073(4) 0.022(3) 0.039(4) 0.036(5)
N40' 0.081(4) 0.137(5) 0.049(3) -0.037(3) 0.008(3) 0.041(3)
C41' 0.066(4) 0.226(8) 0.092(5) -0.061(5) 0.031(4) -0.023(5)
C42' 0.066(4) 0.226(8) 0.092(5) -0.061(5) 0.031(4) -0.023(5)
C43' 0.040(10) 0.107(16) 0.052(11) 0.018(10) 0.005(9) 0.007(10)
O60 0.068(5) 0.102(5) 0.069(4) 0.007(4) 0.035(3) 0.009(4)
N60 0.053(4) 0.056(4) 0.066(10) 0.018(6) -0.035(6) -0.008(8)
C61 0.117(8) 0.098(6) 0.063(5) 0.026(4) -0.023(5) -0.052(6)
C62 0.117(8) 0.098(6) 0.063(5) 0.026(4) -0.023(5) -0.052(6)
C63 0.042(6) 0.162(14) 0.025(5) -0.007(7) 0.005(4) -0.007(8)
O70 0.112(3) 0.138(4) 0.110(3) -0.031(3) 0.047(3) -0.055(3)
N70 0.083(3) 0.043(2) 0.090(3) -0.006(2) 0.044(2) 0.002(2)
C71 0.128(5) 0.112(5) 0.099(4) -0.005(4) 0.035(4) 0.037(4)
C72 0.168(6) 0.091(4) 0.097(4) -0.013(4) 0.046(4) 0.031(4)
C73 0.067(4) 0.065(3) 0.128(5) -0.002(4) 0.013(4) -0.012(3)

loop_
_atom_type_symbol
_atom_type_description
_atom_type_scat_dispersion_real
_atom_type_scat_dispersion_imag
_atom_type_scat_source
C C 0.0033 0.0016 'International Tables Vol C Tables 4.2.6.8 and 6.1.1.4'
H H 0.0000 0.0000 'International Tables Vol C Tables 4.2.6.8 and 6.1.1.4'
N N 0.0061 0.0033 'International Tables Vol C Tables 4.2.6.8 and 6.1.1.4'
O O 0.0106 0.0060 'International Tables Vol C Tables 4.2.6.8 and 6.1.1.4'
Zn Zn 0.2839 1.4301 'International Tables Vol C Tables 4.2.6.8 and 6.1.1.4'

loop_
_geom_angle_atom_site_label_1
_geom_angle_atom_site_label_2
_geom_angle_atom_site_label_3
_geom_angle
_geom_angle_site_symmetry_1
_geom_angle_site_symmetry_3
N23 Zn1 N24 88.71(8) . .
N23 Zn1 N21 89.00(8) . .
N24 Zn1 N21 163.37(8) . .
N23 Zn1 N22 162.73(8) . .
N24 Zn1 N22 88.72(8) . .
N21 Zn1 N22 88.59(8) . .
N23 Zn1 N301 98.38(8) . .
N24 Zn1 N301 99.95(8) . .
N21 Zn1 N301 96.68(8) . .
N22 Zn1 N301 98.89(8) . .
C4 N21 C1 106.1(2) . .
C4 N21 Zn1 127.18(17) . .
C1 N21 Zn1 125.38(16) . .
C6 N22 C9 106.4(2) . .
C6 N22 Zn1 125.62(17) . .
C9 N22 Zn1 126.07(16) . .
C19 N23 C16 106.9(2) . .
C19 N23 Zn1 124.92(16) . .
C16 N23 Zn1 126.75(17) . .
C11 N24 C14 106.3(2) . .
C11 N24 Zn1 125.98(16) . .
C14 N24 Zn1 127.57(17) . .
N21 C1 C20 124.9(2) . .
N21 C1 C2 109.9(2) . .
C20 C1 C2 125.2(2) . .
C3 C2 C1 107.1(2) . .
C3 C2 H2 126.5 . .
C1 C2 H2 126.5 . .
C2 C3 C4 106.9(2) . .
C2 C3 H3 126.6 . .
C4 C3 H3 126.6 . .
N21 C4 C5 124.7(2) . .
N21 C4 C3 110.0(2) . .
C5 C4 C3 125.2(2) . .
C6 C5 C4 125.9(2) . .
C6 C5 C54 116.7(2) . .
C4 C5 C54 117.4(2) . .
N22 C6 C5 125.8(2) . .
N22 C6 C7 109.7(2) . .
C5 C6 C7 124.5(2) . .
C8 C7 C6 107.4(2) . .
C8 C7 H7 126.3 . .
C6 C7 H7 126.3 . .
C7 C8 C9 107.3(2) . .
C7 C8 H8 126.4 . .
C9 C8 H8 126.4 . .
N22 C9 C10 124.7(2) . .
N22 C9 C8 109.2(2) . .
C10 C9 C8 126.1(2) . .
C9 C10 C11 125.3(2) . .
C9 C10 C104 116.3(2) . .
C11 C10 C104 118.5(2) . .
N24 C11 C10 126.3(2) . .
N24 C11 C12 109.4(2) . .
C10 C11 C12 124.3(2) . .
C13 C12 C11 107.3(2) . .
C13 C12 H12 126.3 . .
C11 C12 H12 126.3 . .
C12 C13 C14 107.2(2) . .
C12 C13 H13 126.4 . .
C14 C13 H13 126.4 . .
N24 C14 C15 124.5(2) . .
N24 C14 C13 109.8(2) . .
C15 C14 C13 125.7(2) . .
C16 C15 C14 125.9(2) . .
C16 C15 C154 117.2(2) . .
C14 C15 C154 116.9(2) . .
N23 C16 C15 125.4(2) . .
N23 C16 C17 109.0(2) . .
C15 C16 C17 125.5(2) . .
C18 C17 C16 107.3(2) . .
C18 C17 H17 126.3 . .
C16 C17 H17 126.3 . .
C17 C18 C19 107.0(2) . .
C17 C18 H18 126.5 . .
C19 C18 H18 126.5 . .
N23 C19 C20 125.2(2) . .
N23 C19 C18 109.8(2) . .
C20 C19 C18 125.0(2) . .
C1 C20 C19 126.4(2) . .
C1 C20 C204 116.9(2) . .
C19 C20 C204 116.7(2) . .
C56 N51 C52 114.3(3) . .
N51 C52 C53 125.2(3) . .
N51 C52 H52 117.4 . .
C53 C52 H52 117.4 . .
C54 C53 C52 119.3(3) . .
C54 C53 H53 120.4 . .
C52 C53 H53 120.4 . .
C55 C54 C53 116.1(3) . .
C55 C54 C5 120.1(3) . .
C53 C54 C5 123.8(3) . .
C54 C55 C56 120.0(3) . .
C54 C55 H55 120.0 . .
C56 C55 H55 120.0 . .
N51 C56 C55 125.2(4) . .
N51 C56 H56 117.4 . .
C55 C56 H56 117.4 . .
C106 N101 C102 115.7(2) . .
N101 C102 C103 124.3(3) . .
N101 C102 H102 117.9 . .
C103 C102 H102 117.9 . .
C102 C103 C104 119.7(3) . .
C102 C103 H103 120.1 . .
C104 C103 H103 120.1 . .
C103 C104 C105 116.6(2) . .
C103 C104 C10 121.9(2) . .
C105 C104 C10 121.4(2) . .
C106 C105 C104 119.2(3) . .
C106 C105 H105 120.4 . .
C104 C105 H105 120.4 . .
N101 C106 C105 124.4(3) . .
N101 C106 H106 117.8 . .
C105 C106 H106 117.8 . .
C152 N151 C156 115.9(2) . .
N151 C152 C153 124.1(3) . .
N151 C152 H152 117.9 . .
C153 C152 H152 117.9 . .
C152 C153 C154 119.7(3) . .
C152 C153 H153 120.2 . .
C154 C153 H153 120.2 . .
C153 C154 C155 116.5(2) . .
C153 C154 C15 121.7(2) . .
C155 C154 C15 121.8(2) . .
C156 C155 C154 119.7(3) . .
C156 C155 H155 120.1 . .
C154 C155 H155 120.1 . .
N151 C156 C155 124.1(3) . .
N151 C156 H156 118.0 . .
C155 C156 H156 118.0 . .
C202 N201 C206 116.5(2) . .
C202 N201 Zn2 121.77(17) . 2
C206 N201 Zn2 116.64(18) . 2
N201 C202 C203 123.6(2) . .
N201 C202 H202 118.2 . .
C203 C202 H202 118.2 . .
C202 C203 C204 119.3(3) . .
C202 C203 H203 120.4 . .
C204 C203 H203 120.4 . .
C205 C204 C203 117.1(2) . .
C205 C204 C20 120.9(2) . .
C203 C204 C20 121.9(2) . .
C206 C205 C204 119.6(3) . .
C206 C205 H205 120.2 . .
C204 C205 H205 120.2 . .
N201 C206 C205 123.5(3) . .
N201 C206 H206 118.2 . .
C205 C206 H206 118.2 . .
N32 Zn2 N32 180.00(7) . 5_556
N32 Zn2 N31 89.84(8) . .
N32 Zn2 N31 90.16(8) 5_556 .
N32 Zn2 N31 90.16(8) . 5_556
N32 Zn2 N31 89.85(8) 5_556 5_556
N31 Zn2 N31 180.0 . 5_556
N32 Zn2 N201 89.92(8) . 2
N32 Zn2 N201 90.08(8) 5_556 2
N31 Zn2 N201 91.25(8) . 2
N31 Zn2 N201 88.75(8) 5_556 2
N32 Zn2 N201 90.08(8) . 6_556
N32 Zn2 N201 89.92(8) 5_556 6_556
N31 Zn2 N201 88.75(8) . 6_556
N31 Zn2 N201 91.25(8) 5_556 6_556
N201 Zn2 N201 180.00(9) 2 6_556
C21 N31 C24 106.7(2) . .
C21 N31 Zn2 126.56(17) . .
C24 N31 Zn2 126.73(17) . .
C29 N32 C26 107.2(2) . .
C29 N32 Zn2 126.42(16) . .
C26 N32 Zn2 126.20(17) . .
N31 C21 C30 124.7(2) . 5_556
N31 C21 C22 109.5(2) . .
C30 C21 C22 125.7(2) 5_556 .
C23 C22 C21 107.3(2) . .
C23 C22 H22 126.3 . .
C21 C22 H22 126.3 . .
C22 C23 C24 107.1(2) . .
C22 C23 H23 126.5 . .
C24 C23 H23 126.5 . .
N31 C24 C25 124.7(2) . .
N31 C24 C23 109.4(2) . .
C25 C24 C23 125.9(2) . .
C24 C25 C26 126.6(2) . .
C24 C25 C254 118.6(2) . .
C26 C25 C254 114.8(2) . .
N32 C26 C25 125.7(2) . .
N32 C26 C27 108.8(2) . .
C25 C26 C27 125.5(2) . .
C28 C27 C26 108.0(2) . .
C28 C27 H27 126.0 . .
C26 C27 H27 126.0 . .
C27 C28 C29 106.8(2) . .
C27 C28 H28 126.6 . .
C29 C28 H28 126.6 . .
N32 C29 C30 125.1(2) . .
N32 C29 C28 109.2(2) . .
C30 C29 C28 125.7(2) . .
C21 C30 C29 127.0(2) 5_556 .
C21 C30 C304 118.4(2) 5_556 .
C29 C30 C304 114.5(2) . .
C252 N251 C256 115.9(3) . .
N251 C252 C253 124.8(4) . .
N251 C252 H252 117.6 . .
C253 C252 H252 117.6 . .
C254 C253 C252 119.3(4) . .
C254 C253 H253 120.4 . .
C252 C253 H253 120.4 . .
C255 C254 C253 116.4(3) . .
C255 C254 C25 122.2(3) . .
C253 C254 C25 121.1(3) . .
C254 C255 C256 120.1(4) . .
C254 C255 H255 119.9 . .
C256 C255 H255 119.9 . .
N251 C256 C255 123.5(4) . .
N251 C256 H256 118.2 . .
C255 C256 H256 118.2 . .
C306 N301 C302 117.5(2) . .
C306 N301 Zn1 124.45(16) . .
C302 N301 Zn1 118.02(17) . .
N301 C302 C303 123.2(2) . .
N301 C302 H302 118.4 . .
C303 C302 H302 118.4 . .
C302 C303 C304 119.4(2) . .
C302 C303 H303 120.3 . .
C304 C303 H303 120.3 . .
C303 C304 C305 117.5(2) . .
C303 C304 C30 119.0(2) . .
C305 C304 C30 123.4(2) . .
C306 C305 C304 119.2(2) . .
C306 C305 H305 120.4 . .
C304 C305 H305 120.4 . .
N301 C306 C305 123.3(2) . .
N301 C306 H306 118.4 . .
C305 C306 H306 118.4 . .
C33 N30 C31 118.0(4) . .
C33 N30 C32 125.4(4) . .
C31 N30 C32 116.6(3) . .
N30 C31 H31A 109.5 . .
N30 C31 H31B 109.5 . .
H31A C31 H31B 109.5 . .
N30 C31 H31C 109.5 . .
H31A C31 H31C 109.5 . .
H31B C31 H31C 109.5 . .
N30 C32 H32A 109.5 . .
N30 C32 H32B 109.5 . .
H32A C32 H32B 109.5 . .
N30 C32 H32C 109.5 . .
H32A C32 H32C 109.5 . .
H32B C32 H32C 109.5 . .
O30 C33 N30 127.3(5) . .
O30 C33 H33 116.3 . .
N30 C33 H33 116.3 . .
C42 N40 C41 123.6(9) . .
C42 N40 C43 119.6(8) . .
C41 N40 C43 116.7(7) . .
N40 C41 H41A 109.5 . .
N40 C41 H41B 109.5 . .
H41A C41 H41B 109.5 . .
N40 C41 H41C 109.5 . .
H41A C41 H41C 109.5 . .
H41B C41 H41C 109.5 . .
N40 C42 H42A 109.5 . .
N40 C42 H42B 109.5 . .
H42A C42 H42B 109.5 . .
N40 C42 H42C 109.5 . .
H42A C42 H42C 109.5 . .
H42B C42 H42C 109.5 . .
O40 C43 N40 116.6(7) . .
O40 C43 H43 121.7 . .
N40 C43 H43 121.7 . .
C42' N40' C41' 141(2) . .
C42' N40' C43' 105.5(17) . .
C41' N40' C43' 113.7(18) . .
N40' C41' H41D 109.5 . .
N40' C41' H41E 109.5 . .
H41D C41' H41E 109.5 . .
N40' C41' H41F 109.5 . .
H41D C41' H41F 109.5 . .
H41E C41' H41F 109.5 . .
N40' C42' H42D 109.5 . .
N40' C42' H42E 109.5 . .
H42D C42' H42E 109.5 . .
N40' C42' H42F 109.5 . .
H42D C42' H42F 109.5 . .
H42E C42' H42F 109.5 . .
O40' C43' N40' 119.3(18) . .
O40' C43' H43' 120.3 . .
N40' C43' H43' 120.3 . .
C62 N60 C63 115.9(11) . .
C62 N60 C61 121.9(14) . .
C63 N60 C61 122.2(15) . .
N60 C61 H61A 109.5 . .
N60 C61 H61B 109.5 . .
H61A C61 H61B 109.5 . .
N60 C61 H61C 109.5 . .
H61A C61 H61C 109.5 . .
H61B C61 H61C 109.5 . .
N60 C62 H62A 109.5 . .
N60 C62 H62B 109.5 . .
H62A C62 H62B 109.5 . .
N60 C62 H62C 109.5 . .
H62A C62 H62C 109.5 . .
H62B C62 H62C 109.5 . .
O60 C63 N60 123.2(10) . .
O60 C63 H63 118.4 . .
N60 C63 H63 118.4 . .
C73 N70 C71 123.8(5) . .
C73 N70 C72 125.8(5) . .
C71 N70 C72 110.0(5) . .
N70 C71 H71A 109.5 . .
N70 C71 H71B 109.5 . .
H71A C71 H71B 109.5 . .
N70 C71 H71C 109.5 . .
H71A C71 H71C 109.5 . .
H71B C71 H71C 109.5 . .
N70 C72 H72A 109.5 . .
N70 C72 H72B 109.5 . .
H72A C72 H72B 109.5 . .
N70 C72 H72C 109.5 . .
H72A C72 H72C 109.5 . .
H72B C72 H72C 109.5 . .
O70 C73 N70 131.0(6) . .
O70 C73 H73 114.5 . .
N70 C73 H73 114.5 . .

loop_
_geom_bond_atom_site_label_1
_geom_bond_atom_site_label_2
_geom_bond_distance
_geom_bond_site_symmetry_2
Zn1 N23 2.065(2) .
Zn1 N24 2.066(2) .
Zn1 N21 2.071(2) .
Zn1 N22 2.071(2) .
Zn1 N301 2.140(2) .
N21 C4 1.369(3) .
N21 C1 1.370(3) .
N22 C6 1.374(3) .
N22 C9 1.377(3) .
N23 C19 1.371(3) .
N23 C16 1.375(3) .
N24 C11 1.367(3) .
N24 C14 1.381(3) .
C1 C20 1.401(3) .
C1 C2 1.444(4) .
C2 C3 1.344(4) .
C2 H2 0.9500 .
C3 C4 1.446(4) .
C3 H3 0.9500 .
C4 C5 1.405(4) .
C5 C6 1.399(4) .
C5 C54 1.490(3) .
C6 C7 1.438(3) .
C7 C8 1.344(4) .
C7 H7 0.9500 .
C8 C9 1.445(3) .
C8 H8 0.9500 .
C9 C10 1.408(3) .
C10 C11 1.409(3) .
C10 C104 1.490(3) .
C11 C12 1.444(3) .
C12 C13 1.347(4) .
C12 H12 0.9500 .
C13 C14 1.428(4) .
C13 H13 0.9500 .
C14 C15 1.408(4) .
C15 C16 1.405(4) .
C15 C154 1.500(3) .
C16 C17 1.446(4) .
C17 C18 1.355(4) .
C17 H17 0.9500 .
C18 C19 1.436(4) .
C18 H18 0.9500 .
C19 C20 1.404(4) .
C20 C204 1.491(3) .
N51 C56 1.299(5) .
N51 C52 1.302(4) .
C52 C53 1.387(4) .
C52 H52 0.9500 .
C53 C54 1.361(4) .
C53 H53 0.9500 .
C54 C55 1.346(4) .
C55 C56 1.383(5) .
C55 H55 0.9500 .
C56 H56 0.9500 .
N101 C106 1.340(4) .
N101 C102 1.340(4) .
C102 C103 1.376(4) .
C102 H102 0.9500 .
C103 C104 1.393(4) .
C103 H103 0.9500 .
C104 C105 1.398(4) .
C105 C106 1.382(4) .
C105 H105 0.9500 .
C106 H106 0.9500 .
N151 C152 1.335(4) .
N151 C156 1.337(4) .
C152 C153 1.388(4) .
C152 H152 0.9500 .
C153 C154 1.388(4) .
C153 H153 0.9500 .
C154 C155 1.391(4) .
C155 C156 1.385(4) .
C155 H155 0.9500 .
C156 H156 0.9500 .
N201 C202 1.334(3) .
N201 C206 1.338(3) .
N201 Zn2 2.352(2) 2
C202 C203 1.378(4) .
C202 H202 0.9500 .
C203 C204 1.390(4) .
C203 H203 0.9500 .
C204 C205 1.380(4) .
C205 C206 1.378(4) .
C205 H205 0.9500 .
C206 H206 0.9500 .
Zn2 N32 2.059(2) .
Zn2 N32 2.059(2) 5_556
Zn2 N31 2.064(2) .
Zn2 N31 2.064(2) 5_556
Zn2 N201 2.352(2) 2
Zn2 N201 2.352(2) 6_556
N31 C21 1.370(3) .
N31 C24 1.376(3) .
N32 C29 1.365(3) .
N32 C26 1.368(3) .
C21 C30 1.403(3) 5_556
C21 C22 1.439(4) .
C22 C23 1.352(4) .
C22 H22 0.9500 .
C23 C24 1.442(4) .
C23 H23 0.9500 .
C24 C25 1.401(4) .
C25 C26 1.401(4) .
C25 C254 1.500(4) .
C26 C27 1.441(4) .
C27 C28 1.337(4) .
C27 H27 0.9500 .
C28 C29 1.449(4) .
C28 H28 0.9500 .
C29 C30 1.412(3) .
C30 C21 1.403(3) 5_556
C30 C304 1.493(3) .
N251 C252 1.310(6) .
N251 C256 1.311(5) .
C252 C253 1.389(5) .
C252 H252 0.9500 .
C253 C254 1.370(5) .
C253 H253 0.9500 .
C254 C255 1.362(4) .
C255 C256 1.400(5) .
C255 H255 0.9500 .
C256 H256 0.9500 .
N301 C306 1.335(3) .
N301 C302 1.335(3) .
C302 C303 1.378(4) .
C302 H302 0.9500 .
C303 C304 1.389(3) .
C303 H303 0.9500 .
C304 C305 1.391(3) .
C305 C306 1.380(3) .
C305 H305 0.9500 .
C306 H306 0.9500 .
O30 C33 1.191(5) .
N30 C33 1.327(5) .
N30 C31 1.434(5) .
N30 C32 1.439(5) .
C31 H31A 0.9800 .
C31 H31B 0.9800 .
C31 H31C 0.9800 .
C32 H32A 0.9800 .
C32 H32B 0.9800 .
C32 H32C 0.9800 .
C33 H33 0.9500 .
O40 C43 1.218(8) .
N40 C42 1.366(8) .
N40 C41 1.395(9) .
N40 C43 1.505(10) .
C41 H41A 0.9800 .
C41 H41B 0.9800 .
C41 H41C 0.9800 .
C42 H42A 0.9800 .
C42 H42B 0.9800 .
C42 H42C 0.9800 .
C43 H43 0.9500 .
O40' C43' 1.195(15) .
N40' C42' 1.385(15) .
N40' C41' 1.394(15) .
N40' C43' 1.499(18) .
C41' H41D 0.9800 .
C41' H41E 0.9800 .
C41' H41F 0.9800 .
C42' H42D 0.9800 .
C42' H42E 0.9800 .
C42' H42F 0.9800 .
C43' H43' 0.9500 .
O60 C63 1.223(14) .
N60 C62 1.407(18) .
N60 C63 1.420(18) .
N60 C61 1.424(10) .
C61 H61A 0.9800 .
C61 H61B 0.9800 .
C61 H61C 0.9800 .
C62 H62A 0.9800 .
C62 H62B 0.9800 .
C62 H62C 0.9800 .
C63 H63 0.9500 .
O70 C73 1.180(6) .
N70 C73 1.280(6) .
N70 C71 1.444(6) .
N70 C72 1.457(6) .
C71 H71A 0.9800 .
C71 H71B 0.9800 .
C71 H71C 0.9800 .
C72 H72A 0.9800 .
C72 H72B 0.9800 .
C72 H72C 0.9800 .
C73 H73 0.9500 .

loop_
_geom_hbond_atom_site_label_D
_geom_hbond_atom_site_label_H
_geom_hbond_atom_site_label_A
_geom_hbond_distance_DH
_geom_hbond_distance_HA
_geom_hbond_distance_DA
_geom_hbond_angle_DHA
_geom_hbond_site_symmetry_A
C3 H3 N151 0.95 2.55 3.473(4) 164.2 1_545
C13 H13 N51 0.95 2.66 3.574(4) 161.9 1_565
